data_7151753
loop_
_publ_author_name
'Ponce Gonz\'alez, Julia'
'Edgar, Mark'
'Elsegood, Mark R. J.'
'Weaver, George W.'

_publ_section_title
;
 Synthesis of fluorinated fused benzofurans and benzothiophenes:
 Smiles-type rearrangement and cyclisation of perfluoro(het)aryl ethers
 and sulfides.
;
_journal_issue 7
_journal_name_full 'Organic &amp; biomolecular chemistry'
_journal_page_first 2294
_journal_page_last 2305
_journal_paper_doi 10.1039/c0ob00790k
_journal_volume 9
_journal_year 2011
_chemical_formula_moiety 'C18 H8 Br F3 S2'
_chemical_formula_sum 'C18 H8 Br F3 S2'
_chemical_formula_weight 425.27
_chemical_name_systematic
;
?
;
_space_group_IT_number 14
_symmetry_cell_setting monoclinic
_symmetry_space_group_name_Hall '-P 2ybc'
_symmetry_space_group_name_H-M 'P 1 21/c 1'
_atom_sites_solution_hydrogens geom
_atom_sites_solution_primary heavy
_atom_sites_solution_secondary difmap
_audit_creation_method SHELXL-97
_cell_angle_alpha 90.00
_cell_angle_beta 103.5221(9)
_cell_angle_gamma 90.00
_cell_formula_units_Z 4
_cell_length_a 15.1514(9)
_cell_length_b 12.9717(8)
_cell_length_c 8.1916(5)
_cell_measurement_reflns_used 5922
_cell_measurement_temperature 150(2)
_cell_measurement_theta_max 30.34
_cell_measurement_theta_min 2.77
_cell_volume 1565.34(16)
_computing_cell_refinement 'Bruker SAINT'
_computing_data_collection 'Bruker APEX 2'
_computing_data_reduction 'Bruker SAINT'
_computing_molecular_graphics 'Bruker SHELXTL'
_computing_publication_material 'Bruker SHELXTL and local programs'
_computing_structure_refinement 'SHELXL-97 (Sheldrick, 2008)'
_computing_structure_solution 'SHELXS-97 (Sheldrick, 2008)'
_diffrn_ambient_temperature 150(2)
_diffrn_measured_fraction_theta_full 0.996
_diffrn_measured_fraction_theta_max 0.996
_diffrn_measurement_device_type 'Bruker APEX 2 CCD diffractometer'
_diffrn_measurement_method '\w rotation with narrow frames'
_diffrn_radiation_monochromator graphite
_diffrn_radiation_source 'fine-focus sealed tube'
_diffrn_radiation_type MoK\a
_diffrn_radiation_wavelength 0.71073
_diffrn_reflns_av_R_equivalents 0.0410
_diffrn_reflns_av_sigmaI/netI 0.0399
_diffrn_reflns_limit_h_max 21
_diffrn_reflns_limit_h_min -21
_diffrn_reflns_limit_k_max 18
_diffrn_reflns_limit_k_min -18
_diffrn_reflns_limit_l_max 11
_diffrn_reflns_limit_l_min -11
_diffrn_reflns_number 18058
_diffrn_reflns_theta_full 30.57
_diffrn_reflns_theta_max 30.57
_diffrn_reflns_theta_min 2.09
_diffrn_standards_decay_% 0
_diffrn_standards_number 0
_exptl_absorpt_coefficient_mu 2.921
_exptl_absorpt_correction_T_max 0.918
_exptl_absorpt_correction_T_min 0.234
_exptl_absorpt_correction_type multi-scan
_exptl_absorpt_process_details 'SADABS v2007/4, Sheldrick, G.M., (2007)'
_exptl_crystal_colour colourless
_exptl_crystal_density_diffrn 1.805
_exptl_crystal_density_method 'not measured'
_exptl_crystal_description plate
_exptl_crystal_F_000 840
_exptl_crystal_size_max 0.70
_exptl_crystal_size_mid 0.29
_exptl_crystal_size_min 0.03
_refine_diff_density_max 0.564
_refine_diff_density_min -0.398
_refine_diff_density_rms 0.091
_refine_ls_extinction_method none
_refine_ls_goodness_of_fit_ref 1.023
_refine_ls_hydrogen_treatment constr
_refine_ls_matrix_type full
_refine_ls_number_parameters 217
_refine_ls_number_reflns 4770
_refine_ls_number_restraints 0
_refine_ls_restrained_S_all 1.023
_refine_ls_R_factor_all 0.0522
_refine_ls_R_factor_gt 0.0355
_refine_ls_shift/su_max 0.000
_refine_ls_shift/su_mean 0.000
_refine_ls_structure_factor_coef Fsqd
_refine_ls_weighting_details 'calc w=1/[\s^2^(Fo^2^)+(0.0585P)^2^+0.1754P] where P=(Fo^2^+2Fc^2^)/3'
_refine_ls_weighting_scheme calc
_refine_ls_wR_factor_gt 0.0922
_refine_ls_wR_factor_ref 0.1012
_reflns_number_gt 3675
_reflns_number_total 4770
_reflns_threshold_expression I>2\s(I)
_cod_data_source_file c0ob00790k.txt
_cod_data_source_block 32B
_cod_depositor_comments
;
The following automatic conversions were performed:
'_symmetry_cell_setting' value 'Monoclinic' changed to 'monoclinic'
according to '/home/saulius/struct/CIF-dictionaries/cif_core.dic'
dictionary named 'cif_core.dic' version 2.4.1 from 2010-06-29.

Automatic conversion script
Id: cif_fix_enum 1555 2011-01-17 13:19:09Z saulius 
;
_cod_original_sg_symbol_H-M P2(1)/c
_cod_database_code 7151753

loop_
_symmetry_equiv_pos_as_xyz
'x, y, z'
'-x, y+1/2, -z+1/2'
'-x, -y, -z'
'x, -y-1/2, z-1/2'

loop_
_atom_site_label
_atom_site_type_symbol
_atom_site_fract_x
_atom_site_fract_y
_atom_site_fract_z
_atom_site_U_iso_or_equiv
_atom_site_adp_type
_atom_site_occupancy
_atom_site_symmetry_multiplicity
_atom_site_calc_flag
_atom_site_refinement_flags
_atom_site_disorder_assembly
_atom_site_disorder_group
S1 S -0.02240(4) 0.74095(4) 0.51513(7) 0.02830(12) Uani 1 1 d . . .
C2 C 0.07209(13) 0.66199(15) 0.5743(2) 0.0225(4) Uani 1 1 d . . .
C3 C 0.15565(15) 0.67712(17) 0.5371(3) 0.0290(4) Uani 1 1 d . . .
F3 F 0.16915(11) 0.76007(11) 0.4464(2) 0.0435(4) Uani 1 1 d . . .
C4 C 0.22437(14) 0.60809(18) 0.5911(3) 0.0282(4) Uani 1 1 d . . .
F4 F 0.30484(9) 0.62483(12) 0.55325(18) 0.0426(4) Uani 1 1 d . . .
C5 C 0.21311(13) 0.52069(16) 0.6851(2) 0.0241(4) Uani 1 1 d . . .
C6 C 0.12878(13) 0.50741(15) 0.7214(2) 0.0216(4) Uani 1 1 d . . .
F6 F 0.11560(8) 0.42503(9) 0.81236(16) 0.0292(3) Uani 1 1 d . . .
C7 C 0.05701(13) 0.57604(14) 0.6688(2) 0.0202(4) Uani 1 1 d . . .
C8 C -0.03448(13) 0.57451(15) 0.6939(2) 0.0218(4) Uani 1 1 d . . .
C9 C -0.07593(14) 0.50440(17) 0.7822(3) 0.0280(4) Uani 1 1 d . . .
H9 H -0.0441 0.4473 0.8339 0.034 Uiso 1 1 calc R . .
C10 C -0.16462(16) 0.5209(2) 0.7916(3) 0.0357(5) Uani 1 1 d . . .
H10 H -0.1927 0.4739 0.8489 0.043 Uiso 1 1 calc R . .
C11 C -0.21289(15) 0.6072(2) 0.7163(3) 0.0373(5) Uani 1 1 d . . .
H11 H -0.2722 0.6173 0.7259 0.045 Uiso 1 1 calc R . .
C12 C -0.17413(15) 0.67715(18) 0.6284(3) 0.0319(5) Uani 1 1 d . . .
H12 H -0.2066 0.7341 0.5774 0.038 Uiso 1 1 calc R . .
C13 C -0.08447(14) 0.66042(15) 0.6176(2) 0.0238(4) Uani 1 1 d . . .
S14 S 0.29935(4) 0.42727(4) 0.74593(7) 0.02808(12) Uani 1 1 d . . .
C15 C 0.35533(12) 0.47196(15) 0.9489(2) 0.0218(4) Uani 1 1 d . . .
C16 C 0.34503(14) 0.57065(16) 1.0080(3) 0.0268(4) Uani 1 1 d . . .
H16 H 0.3052 0.6166 0.9410 0.032 Uiso 1 1 calc R . .
C17 C 0.39358(16) 0.60129(18) 1.1660(3) 0.0317(5) Uani 1 1 d . . .
H17 H 0.3849 0.6669 1.2053 0.038 Uiso 1 1 calc R . .
C18 C 0.45487(16) 0.53462(18) 1.2653(3) 0.0337(5) Uani 1 1 d . . .
H18 H 0.4883 0.5560 1.3699 0.040 Uiso 1 1 calc R . .
C19 C 0.46611(16) 0.43641(18) 1.2087(3) 0.0314(5) Uani 1 1 d . . .
H19 H 0.5073 0.3914 1.2747 0.038 Uiso 1 1 calc R . .
C20 C 0.41580(13) 0.40526(16) 1.0531(3) 0.0240(4) Uani 1 1 d . . .
Br1 Br 0.429846(15) 0.268511(17) 0.98197(3) 0.03465(9) Uani 1 1 d . . .

loop_
_atom_site_aniso_label
_atom_site_aniso_U_11
_atom_site_aniso_U_22
_atom_site_aniso_U_33
_atom_site_aniso_U_23
_atom_site_aniso_U_13
_atom_site_aniso_U_12
S1 0.0305(3) 0.0229(2) 0.0283(3) 0.00407(19) 0.0003(2) 0.0052(2)
C2 0.0237(9) 0.0213(9) 0.0200(8) -0.0010(7) -0.0001(7) 0.0007(7)
C3 0.0323(11) 0.0286(11) 0.0257(10) 0.0057(8) 0.0058(8) -0.0060(8)
F3 0.0404(8) 0.0402(8) 0.0503(9) 0.0225(7) 0.0114(7) -0.0045(6)
C4 0.0227(9) 0.0349(11) 0.0281(10) -0.0008(8) 0.0078(8) -0.0043(8)
F4 0.0251(7) 0.0538(9) 0.0513(8) 0.0112(7) 0.0138(6) -0.0032(6)
C5 0.0209(9) 0.0248(10) 0.0243(9) -0.0019(7) 0.0008(7) 0.0007(7)
C6 0.0232(9) 0.0190(9) 0.0207(9) -0.0003(7) 0.0013(7) -0.0014(7)
F6 0.0277(6) 0.0215(6) 0.0379(7) 0.0088(5) 0.0067(5) 0.0026(5)
C7 0.0218(9) 0.0192(9) 0.0181(8) -0.0030(6) 0.0018(7) 0.0005(7)
C8 0.0206(9) 0.0230(9) 0.0202(9) -0.0051(7) 0.0017(7) 0.0003(7)
C9 0.0261(10) 0.0273(10) 0.0301(10) -0.0012(8) 0.0053(8) -0.0013(8)
C10 0.0282(11) 0.0438(14) 0.0380(12) -0.0021(10) 0.0138(9) -0.0048(10)
C11 0.0219(10) 0.0483(14) 0.0411(13) -0.0117(11) 0.0064(9) 0.0031(10)
C12 0.0259(10) 0.0340(12) 0.0318(11) -0.0098(9) -0.0010(8) 0.0074(9)
C13 0.0246(9) 0.0229(9) 0.0210(9) -0.0052(7) -0.0004(7) 0.0015(7)
S14 0.0223(2) 0.0296(3) 0.0292(3) -0.00713(19) -0.00035(19) 0.00565(19)
C15 0.0157(8) 0.0253(10) 0.0243(9) -0.0014(7) 0.0044(7) -0.0014(7)
C16 0.0236(9) 0.0268(10) 0.0294(10) -0.0024(8) 0.0051(8) 0.0017(8)
C17 0.0332(11) 0.0296(11) 0.0325(11) -0.0082(9) 0.0078(9) -0.0042(9)
C18 0.0347(11) 0.0388(12) 0.0250(10) -0.0003(9) 0.0019(9) -0.0107(10)
C19 0.0284(11) 0.0331(11) 0.0304(11) 0.0074(9) 0.0023(9) -0.0063(9)
C20 0.0202(9) 0.0235(9) 0.0291(10) 0.0019(7) 0.0073(8) -0.0035(7)
Br1 0.03239(13) 0.02395(13) 0.04513(16) 0.00249(9) 0.00403(10) 0.00244(8)

loop_
_atom_type_symbol
_atom_type_description
_atom_type_scat_dispersion_real
_atom_type_scat_dispersion_imag
_atom_type_scat_source
C C 0.0033 0.0016 'International Tables Vol C Tables 4.2.6.8 and 6.1.1.4'
H H 0.0000 0.0000 'International Tables Vol C Tables 4.2.6.8 and 6.1.1.4'
F F 0.0171 0.0103 'International Tables Vol C Tables 4.2.6.8 and 6.1.1.4'
S S 0.1246 0.1234 'International Tables Vol C Tables 4.2.6.8 and 6.1.1.4'
Br Br -0.2901 2.4595 'International Tables Vol C Tables 4.2.6.8 and 6.1.1.4'

loop_
_geom_angle_atom_site_label_1
_geom_angle_atom_site_label_2
_geom_angle_atom_site_label_3
_geom_angle
_geom_angle_site_symmetry_1
_geom_angle_site_symmetry_3
_geom_angle_publ_flag
C2 S1 C13 90.82(10) . . ?
C3 C2 C7 120.57(18) . . ?
C3 C2 S1 126.32(16) . . ?
C7 C2 S1 113.10(15) . . ?
F3 C3 C4 119.9(2) . . ?
F3 C3 C2 119.90(19) . . ?
C4 C3 C2 120.18(19) . . ?
F4 C4 C3 118.9(2) . . ?
F4 C4 C5 119.37(19) . . ?
C3 C4 C5 121.75(19) . . ?
C6 C5 C4 116.98(18) . . ?
C6 C5 S14 120.76(16) . . ?
C4 C5 S14 122.16(16) . . ?
F6 C6 C5 118.73(17) . . ?
F6 C6 C7 118.24(17) . . ?
C5 C6 C7 123.03(18) . . ?
C6 C7 C2 117.48(18) . . ?
C6 C7 C8 130.60(18) . . ?
C2 C7 C8 111.92(17) . . ?
C9 C8 C13 118.94(19) . . ?
C9 C8 C7 130.00(19) . . ?
C13 C8 C7 111.04(18) . . ?
C10 C9 C8 119.3(2) . . ?
C9 C10 C11 120.9(2) . . ?
C12 C11 C10 121.1(2) . . ?
C11 C12 C13 118.1(2) . . ?
C12 C13 C8 121.6(2) . . ?
C12 C13 S1 125.28(17) . . ?
C8 C13 S1 113.11(15) . . ?
C5 S14 C15 101.52(9) . . ?
C16 C15 C20 117.94(18) . . ?
C16 C15 S14 123.92(16) . . ?
C20 C15 S14 118.10(15) . . ?
C17 C16 C15 120.7(2) . . ?
C18 C17 C16 120.3(2) . . ?
C19 C18 C17 119.8(2) . . ?
C18 C19 C20 119.6(2) . . ?
C19 C20 C15 121.6(2) . . ?
C19 C20 Br1 118.65(16) . . ?
C15 C20 Br1 119.77(15) . . ?

loop_
_geom_bond_atom_site_label_1
_geom_bond_atom_site_label_2
_geom_bond_distance
_geom_bond_site_symmetry_2
_geom_bond_publ_flag
S1 C2 1.735(2) . ?
S1 C13 1.746(2) . ?
C2 C3 1.384(3) . ?
C2 C7 1.406(3) . ?
C3 F3 1.350(2) . ?
C3 C4 1.366(3) . ?
C4 F4 1.344(2) . ?
C4 C5 1.403(3) . ?
C5 C6 1.389(3) . ?
C5 S14 1.766(2) . ?
C6 F6 1.344(2) . ?
C6 C7 1.393(3) . ?
C7 C8 1.449(3) . ?
C8 C9 1.399(3) . ?
C8 C13 1.409(3) . ?
C9 C10 1.381(3) . ?
C10 C11 1.400(4) . ?
C11 C12 1.373(4) . ?
C12 C13 1.399(3) . ?
S14 C15 1.7776(19) . ?
C15 C16 1.390(3) . ?
C15 C20 1.397(3) . ?
C16 C17 1.389(3) . ?
C17 C18 1.385(3) . ?
C18 C19 1.380(3) . ?
C19 C20 1.383(3) . ?
C20 Br1 1.895(2) . ?

loop_
_geom_torsion_atom_site_label_1
_geom_torsion_atom_site_label_2
_geom_torsion_atom_site_label_3
_geom_torsion_atom_site_label_4
_geom_torsion
_geom_torsion_site_symmetry_1
_geom_torsion_site_symmetry_2
_geom_torsion_site_symmetry_3
_geom_torsion_site_symmetry_4
_geom_torsion_publ_flag
C13 S1 C2 C3 -179.62(19) . . . . ?
C13 S1 C2 C7 0.38(15) . . . . ?
C7 C2 C3 F3 -179.95(18) . . . . ?
S1 C2 C3 F3 0.1(3) . . . . ?
C7 C2 C3 C4 0.4(3) . . . . ?
S1 C2 C3 C4 -179.62(17) . . . . ?
F3 C3 C4 F4 0.4(3) . . . . ?
C2 C3 C4 F4 -179.93(18) . . . . ?
F3 C3 C4 C5 -179.75(19) . . . . ?
C2 C3 C4 C5 -0.1(3) . . . . ?
F4 C4 C5 C6 179.69(18) . . . . ?
C3 C4 C5 C6 -0.2(3) . . . . ?
F4 C4 C5 S14 -3.7(3) . . . . ?
C3 C4 C5 S14 176.47(17) . . . . ?
C4 C5 C6 F6 -179.46(17) . . . . ?
S14 C5 C6 F6 3.9(3) . . . . ?
C4 C5 C6 C7 0.1(3) . . . . ?
S14 C5 C6 C7 -176.59(15) . . . . ?
F6 C6 C7 C2 179.75(16) . . . . ?
C5 C6 C7 C2 0.2(3) . . . . ?
F6 C6 C7 C8 -0.7(3) . . . . ?
C5 C6 C7 C8 179.75(19) . . . . ?
C3 C2 C7 C6 -0.4(3) . . . . ?
S1 C2 C7 C6 179.57(14) . . . . ?
C3 C2 C7 C8 179.93(18) . . . . ?
S1 C2 C7 C8 -0.1(2) . . . . ?
C6 C7 C8 C9 1.7(3) . . . . ?
C2 C7 C8 C9 -178.7(2) . . . . ?
C6 C7 C8 C13 -179.96(19) . . . . ?
C2 C7 C8 C13 -0.4(2) . . . . ?
C13 C8 C9 C10 0.3(3) . . . . ?
C7 C8 C9 C10 178.5(2) . . . . ?
C8 C9 C10 C11 -0.8(3) . . . . ?
C9 C10 C11 C12 1.1(4) . . . . ?
C10 C11 C12 C13 -0.7(3) . . . . ?
C11 C12 C13 C8 0.1(3) . . . . ?
C11 C12 C13 S1 -178.89(16) . . . . ?
C9 C8 C13 C12 0.1(3) . . . . ?
C7 C8 C13 C12 -178.43(17) . . . . ?
C9 C8 C13 S1 179.22(15) . . . . ?
C7 C8 C13 S1 0.7(2) . . . . ?
C2 S1 C13 C12 178.45(18) . . . . ?
C2 S1 C13 C8 -0.61(15) . . . . ?
C6 C5 S14 C15 -89.99(17) . . . . ?
C4 C5 S14 C15 93.50(18) . . . . ?
C5 S14 C15 C16 -16.2(2) . . . . ?
C5 S14 C15 C20 166.23(15) . . . . ?
C20 C15 C16 C17 -0.1(3) . . . . ?
S14 C15 C16 C17 -177.67(16) . . . . ?
C15 C16 C17 C18 1.7(3) . . . . ?
C16 C17 C18 C19 -1.6(3) . . . . ?
C17 C18 C19 C20 -0.2(3) . . . . ?
C18 C19 C20 C15 1.9(3) . . . . ?
C18 C19 C20 Br1 -177.96(16) . . . . ?
C16 C15 C20 C19 -1.7(3) . . . . ?
S14 C15 C20 C19 176.00(16) . . . . ?
C16 C15 C20 Br1 178.10(15) . . . . ?
S14 C15 C20 Br1 -4.1(2) . . . . ?

loop_
_cod_related_entry_id
_cod_related_entry_database
_cod_related_entry_code
1 ChemSpider 30653473
